data_2205299
loop_
_publ_author_name
'Weber, Frank'
'Wolmersh\"auser, Gotthelf'
'Sitzmann, Helmut'

_publ_section_title
;
 The tris(dimethoxyethane) adduct of strontium iodide
;
_journal_issue 3
_journal_name_full 'Acta Crystallographica Section E'
_journal_page_first m512
_journal_page_last m513
_journal_paper_doi 10.1107/S1600536804031617
_journal_volume 61
_journal_year 2005
_chemical_formula_iupac '[Sr I2 (C4 H10 O2)3]'
_chemical_formula_moiety 'C12 H30 I2 O6 Sr'
_chemical_formula_sum 'C12 H30 I2 O6 Sr'
_chemical_formula_weight 611.78
_chemical_name_systematic
;
tris(1,2-dimethoxyethane-\k^2^O,O')diiodostrontium(II)
;
_space_group_IT_number 4
_symmetry_cell_setting monoclinic
_symmetry_space_group_name_Hall 'P 2yb'
_symmetry_space_group_name_H-M 'P 1 21 1'
_atom_sites_solution_hydrogens geom
_atom_sites_solution_primary direct
_atom_sites_solution_secondary difmap
_audit_creation_method SHELXL97
_cell_angle_alpha 90.00
_cell_angle_beta 93.697(11)
_cell_angle_gamma 90.00
_cell_formula_units_Z 2
_cell_length_a 8.5222(8)
_cell_length_b 10.6245(7)
_cell_length_c 12.3742(12)
_cell_measurement_reflns_used 8000
_cell_measurement_temperature 293(2)
_cell_measurement_theta_max 25.9
_cell_measurement_theta_min 2.35
_cell_volume 1118.08(17)
_computing_cell_refinement 'CELL in IPDS (Stoe & Cie, 1997)'
_computing_data_collection 'EXPOSE in IPDS (Stoe & Cie, 1997)'
_computing_data_reduction 'INTEGRATE in IPDS (Stoe & Cie, 1997)'
_computing_molecular_graphics 'SHELXTL (Bruker, 1998)'
_computing_publication_material SHELXTL
_computing_structure_refinement 'SHELXL97 (Sheldrick, 1997)'
_computing_structure_solution 'SIR97 (Altomare et al., 1999)'
_diffrn_ambient_temperature 293(2)
_diffrn_detector_area_resol_mean 18.4
_diffrn_measured_fraction_theta_full 0.995
_diffrn_measured_fraction_theta_max 0.995
_diffrn_measurement_device_type 'Stoe IPDS'
_diffrn_measurement_method \f-oscillation
_diffrn_radiation_monochromator graphite
_diffrn_radiation_source 'fine-focus sealed tube'
_diffrn_radiation_type MoK\a
_diffrn_radiation_wavelength 0.71073
_diffrn_reflns_av_R_equivalents 0.0912
_diffrn_reflns_av_sigmaI/netI 0.0584
_diffrn_reflns_limit_h_max 10
_diffrn_reflns_limit_h_min -10
_diffrn_reflns_limit_k_max 12
_diffrn_reflns_limit_k_min -12
_diffrn_reflns_limit_l_max 15
_diffrn_reflns_limit_l_min -15
_diffrn_reflns_number 15530
_diffrn_reflns_theta_full 25.68
_diffrn_reflns_theta_max 25.68
_diffrn_reflns_theta_min 2.99
_exptl_absorpt_coefficient_mu 5.190
_exptl_absorpt_correction_T_max 0.226833
_exptl_absorpt_correction_T_min 0.083333
_exptl_absorpt_correction_type analytical
_exptl_absorpt_process_details '(ABST in PLATON; Spek, 2000)'
_exptl_crystal_colour colourless
_exptl_crystal_density_diffrn 1.817
_exptl_crystal_density_meas ?
_exptl_crystal_density_method .
_exptl_crystal_description 'transparent block'
_exptl_crystal_F_000 588
_exptl_crystal_size_max 0.54
_exptl_crystal_size_mid 0.36
_exptl_crystal_size_min 0.33
_refine_diff_density_max 0.606
_refine_diff_density_min -0.976
_refine_ls_abs_structure_details 'Flack (1983), with 2236 Friedel pairs'
_refine_ls_abs_structure_Flack 0.074(9)
_refine_ls_extinction_method none
_refine_ls_goodness_of_fit_ref 1.045
_refine_ls_hydrogen_treatment constr
_refine_ls_matrix_type full
_refine_ls_number_parameters 196
_refine_ls_number_reflns 4209
_refine_ls_number_restraints 1
_refine_ls_restrained_S_all 1.044
_refine_ls_R_factor_all 0.0436
_refine_ls_R_factor_gt 0.0374
_refine_ls_shift/su_max 0.013
_refine_ls_shift/su_mean 0.001
_refine_ls_structure_factor_coef Fsqd
_refine_ls_weighting_details 'calc w=1/[\s^2^(Fo^2^)+(0.0450P)^2^] where P=(Fo^2^+2Fc^2^)/3'
_refine_ls_weighting_scheme calc
_refine_ls_wR_factor_gt 0.0888
_refine_ls_wR_factor_ref 0.0917
_reflns_number_gt 3735
_reflns_number_total 4209
_reflns_threshold_expression I>2\s(I)
_cod_data_source_file lh6326.cif
_cod_data_source_block I
_cod_depositor_comments
;
The following automatic conversions were performed:
'_symmetry_cell_setting' value 'Monoclinic' changed to 'monoclinic'
according to '/home/saulius/struct/CIF-dictionaries/cif_core.dic'
dictionary named 'cif_core.dic' version 2.4.1 from 2010-06-29.

Automatic conversion script
Id: cif_fix_enum 1527 2010-12-29 10:47:43Z saulius 

The following automatic conversions were performed:

'_symmetry_cell_setting' value 'Monoclinic' changed to 'monoclinic'
according to /home/saulius/struct/CIF-dictionaries/cif_core.dic
dictionary named 'cif_core.dic' version 2.4.1 from 2010-06-29.

Automatic conversion script
Id: cif_fix_values 1715 2011-07-08 13:25:40Z adriana 
;
_cod_original_sg_symbol_H-M 'P 21'
_cod_database_code 2205299
_cod_database_fobs_code 2205299

loop_
_symmetry_equiv_pos_as_xyz
'x, y, z'
'-x, y+1/2, -z'

loop_
_atom_site_label
_atom_site_fract_x
_atom_site_fract_y
_atom_site_fract_z
_atom_site_U_iso_or_equiv
_atom_site_adp_type
_atom_site_calc_flag
_atom_site_refinement_flags
_atom_site_occupancy
_atom_site_type_symbol
I1 0.64472(5) 0.22604(6) 0.94587(3) 0.06517(14) Uani d . 1 I
I2 0.18729(5) 0.21710(4) 0.48681(3) 0.06546(15) Uani d . 1 I
Sr1 0.35653(5) 0.23589(5) 0.74122(3) 0.03698(12) Uani d . 1 Sr
O11 0.5940(5) 0.2664(4) 0.6160(3) 0.0498(10) Uani d . 1 O
O12 0.5209(6) 0.0313(4) 0.6989(4) 0.0537(11) Uani d . 1 O
O21 0.1754(7) 0.0375(5) 0.7711(4) 0.0604(13) Uani d . 1 O
O22 0.2006(6) 0.2198(6) 0.9174(3) 0.0718(12) Uani d . 1 O
O31 0.1208(6) 0.3967(5) 0.7417(5) 0.0643(14) Uani d . 1 O
O32 0.4185(6) 0.4792(4) 0.7432(4) 0.0593(12) Uani d . 1 O
C11 0.5996(11) 0.3668(8) 0.5384(6) 0.076(2) Uani d . 1 C
H11A 0.7071 0.3854 0.5259 0.114 Uiso calc R 1 H
H11B 0.5503 0.4404 0.5660 0.114 Uiso calc R 1 H
H11C 0.5449 0.3417 0.4716 0.114 Uiso calc R 1 H
C12 0.6513(9) 0.1532(8) 0.5740(6) 0.0629(18) Uani d . 1 C
H12A 0.7522 0.1682 0.5444 0.075 Uiso calc R 1 H
H12B 0.5789 0.1231 0.5160 0.075 Uiso calc R 1 H
C13 0.6688(9) 0.0579(7) 0.6592(6) 0.0640(19) Uani d . 1 C
H13A 0.7130 -0.0183 0.6304 0.077 Uiso calc R 1 H
H13B 0.7401 0.0883 0.7177 0.077 Uiso calc R 1 H
C14 0.5302(14) -0.0735(8) 0.7747(8) 0.083(3) Uani d . 1 C
H14A 0.5738 -0.1455 0.7406 0.125 Uiso calc R 1 H
H14B 0.4268 -0.0934 0.7960 0.125 Uiso calc R 1 H
H14C 0.5962 -0.0507 0.8374 0.125 Uiso calc R 1 H
C21 0.1187(13) -0.0513(9) 0.6895(8) 0.078(3) Uani d . 1 C
H21A 0.1839 -0.1250 0.6932 0.118 Uiso calc R 1 H
H21B 0.1219 -0.0136 0.6192 0.118 Uiso calc R 1 H
H21C 0.0124 -0.0744 0.7019 0.118 Uiso calc R 1 H
C22 0.1032(12) 0.0187(10) 0.8700(7) 0.087(3) Uani d . 1 C
H22A 0.1135 -0.0687 0.8918 0.105 Uiso calc R 1 H
H22B -0.0079 0.0386 0.8604 0.105 Uiso calc R 1 H
C23 0.1780(16) 0.0994(12) 0.9536(7) 0.106(4) Uani d . 1 C
H23A 0.1129 0.1022 1.0151 0.127 Uiso calc R 1 H
H23B 0.2787 0.0635 0.9781 0.127 Uiso calc R 1 H
C24 0.2083(16) 0.3133(12) 0.9983(8) 0.118(4) Uani d . 1 C
H24A 0.1100 0.3167 1.0320 0.176 Uiso calc R 1 H
H24B 0.2286 0.3935 0.9662 0.176 Uiso calc R 1 H
H24C 0.2913 0.2936 1.0517 0.176 Uiso calc R 1 H
C31 -0.0388(10) 0.3572(13) 0.7298(10) 0.116(4) Uani d . 1 C
H31A -0.1044 0.4192 0.7609 0.173 Uiso calc R 1 H
H31B -0.0501 0.2782 0.7662 0.173 Uiso calc R 1 H
H31C -0.0698 0.3475 0.6543 0.173 Uiso calc R 1 H
C32 0.1541(14) 0.5091(9) 0.6866(10) 0.091(3) Uani d . 1 C
H32A 0.0660 0.5666 0.6889 0.110 Uiso calc R 1 H
H32B 0.1701 0.4907 0.6113 0.110 Uiso calc R 1 H
C33 0.2956(10) 0.5676(7) 0.7378(6) 0.068(2) Uani d . 1 C
H33A 0.3249 0.6401 0.6959 0.081 Uiso calc R 1 H
H33B 0.2753 0.5959 0.8101 0.081 Uiso calc R 1 H
C34 0.5610(12) 0.5346(9) 0.7817(9) 0.082(3) Uani d . 1 C
H34A 0.5929 0.5955 0.7302 0.123 Uiso calc R 1 H
H34B 0.6404 0.4707 0.7915 0.123 Uiso calc R 1 H
H34C 0.5472 0.5753 0.8497 0.123 Uiso calc R 1 H

loop_
_atom_site_aniso_label
_atom_site_aniso_U_11
_atom_site_aniso_U_22
_atom_site_aniso_U_33
_atom_site_aniso_U_12
_atom_site_aniso_U_13
_atom_site_aniso_U_23
I1 0.0657(3) 0.0813(3) 0.04703(19) -0.0060(3) -0.00721(16) 0.0027(3)
I2 0.0771(3) 0.0604(3) 0.0556(2) -0.0044(3) -0.02037(19) -0.0011(2)
Sr1 0.0373(2) 0.0355(2) 0.0379(2) 0.0005(3) 0.00093(16) 0.0011(2)
O11 0.056(3) 0.050(3) 0.044(2) -0.0056(19) 0.0114(17) 0.0001(16)
O12 0.054(3) 0.041(2) 0.065(3) 0.006(2) -0.003(2) 0.0051(18)
O21 0.065(4) 0.061(3) 0.055(3) -0.014(3) 0.006(2) 0.002(2)
O22 0.082(3) 0.083(3) 0.052(2) -0.001(4) 0.0170(19) -0.014(3)
O31 0.044(3) 0.068(3) 0.080(4) 0.008(2) -0.002(2) 0.006(3)
O32 0.058(3) 0.037(2) 0.083(3) 0.002(2) 0.000(2) -0.005(2)
C11 0.085(6) 0.078(5) 0.066(5) -0.016(5) 0.010(4) 0.025(4)
C12 0.055(4) 0.074(5) 0.062(4) -0.002(4) 0.017(3) -0.016(3)
C13 0.059(4) 0.055(4) 0.077(5) 0.018(3) -0.002(4) -0.018(3)
C14 0.104(8) 0.052(5) 0.091(7) 0.016(5) -0.015(6) 0.012(4)
C21 0.087(7) 0.065(5) 0.084(6) -0.024(5) 0.008(5) -0.012(4)
C22 0.088(7) 0.100(7) 0.075(5) -0.034(5) 0.018(5) 0.021(5)
C23 0.147(10) 0.120(9) 0.053(5) -0.031(8) 0.026(6) 0.015(5)
C24 0.164(12) 0.122(9) 0.069(6) 0.001(8) 0.034(7) -0.041(6)
C31 0.034(4) 0.137(10) 0.175(12) 0.003(5) 0.007(5) 0.007(8)
C32 0.088(7) 0.062(5) 0.119(8) 0.023(5) -0.030(6) 0.005(5)
C33 0.084(6) 0.048(4) 0.070(5) 0.012(4) 0.006(4) -0.004(3)
C34 0.062(5) 0.052(5) 0.131(9) -0.009(4) -0.008(6) -0.007(4)

loop_
_atom_type_symbol
_atom_type_description
_atom_type_scat_dispersion_real
_atom_type_scat_dispersion_imag
_atom_type_scat_source
C C 0.0033 0.0016 'International Tables Vol C Tables 4.2.6.8 and 6.1.1.4'
H H 0.0000 0.0000 'International Tables Vol C Tables 4.2.6.8 and 6.1.1.4'
O O 0.0106 0.0060 'International Tables Vol C Tables 4.2.6.8 and 6.1.1.4'
Sr Sr -1.5307 3.2498 'International Tables Vol C Tables 4.2.6.8 and 6.1.1.4'
I I -0.4742 1.8119 'International Tables Vol C Tables 4.2.6.8 and 6.1.1.4'

loop_
_geom_angle_atom_site_label_1
_geom_angle_atom_site_label_2
_geom_angle_atom_site_label_3
_geom_angle
O22 Sr1 O31 67.34(18)
O22 Sr1 O32 99.64(18)
O31 Sr1 O32 61.14(15)
O22 Sr1 O11 159.91(13)
O31 Sr1 O11 122.25(16)
O32 Sr1 O11 74.07(14)
O22 Sr1 O21 60.22(18)
O31 Sr1 O21 93.68(18)
O32 Sr1 O21 153.54(16)
O11 Sr1 O21 130.72(15)
O22 Sr1 O12 114.27(17)
O31 Sr1 O12 160.37(15)
O32 Sr1 O12 134.10(16)
O11 Sr1 O12 63.37(14)
O21 Sr1 O12 72.31(16)
O22 Sr1 I2 124.02(10)
O31 Sr1 I2 76.19(12)
O32 Sr1 I2 98.02(11)
O11 Sr1 I2 76.04(9)
O21 Sr1 I2 82.28(11)
O12 Sr1 I2 88.10(10)
O22 Sr1 I1 76.17(10)
O31 Sr1 I1 122.00(12)
O32 Sr1 I1 83.64(11)
O11 Sr1 I1 84.10(9)
O21 Sr1 I1 105.64(11)
O12 Sr1 I1 75.99(10)
I2 Sr1 I1 158.69(2)
C12 O11 C11 111.1(5)
C12 O11 Sr1 114.1(4)
C11 O11 Sr1 122.7(5)
C13 O12 C14 111.4(7)
C13 O12 Sr1 113.5(4)
C14 O12 Sr1 120.4(5)
C22 O21 C21 111.6(6)
C22 O21 Sr1 121.3(5)
C21 O21 Sr1 126.5(5)
C23 O22 C24 115.2(8)
C23 O22 Sr1 114.9(6)
C24 O22 Sr1 122.7(6)
C32 O31 C31 114.8(8)
C32 O31 Sr1 111.7(6)
C31 O31 Sr1 122.2(6)
C33 O32 C34 111.2(6)
C33 O32 Sr1 120.4(4)
C34 O32 Sr1 125.6(5)
O11 C11 H11A 109.5
O11 C11 H11B 109.5
H11A C11 H11B 109.5
O11 C11 H11C 109.5
H11A C11 H11C 109.5
H11B C11 H11C 109.5
O11 C12 C13 110.3(6)
O11 C12 H12A 109.6
C13 C12 H12A 109.6
O11 C12 H12B 109.6
C13 C12 H12B 109.6
H12A C12 H12B 108.1
O12 C13 C12 109.8(6)
O12 C13 H13A 109.7
C12 C13 H13A 109.7
O12 C13 H13B 109.7
C12 C13 H13B 109.7
H13A C13 H13B 108.2
O12 C14 H14A 109.5
O12 C14 H14B 109.5
H14A C14 H14B 109.5
O12 C14 H14C 109.5
H14A C14 H14C 109.5
H14B C14 H14C 109.5
O21 C21 H21A 109.5
O21 C21 H21B 109.5
H21A C21 H21B 109.5
O21 C21 H21C 109.5
H21A C21 H21C 109.5
H21B C21 H21C 109.5
O21 C22 C23 109.6(7)
O21 C22 H22A 109.7
C23 C22 H22A 109.7
O21 C22 H22B 109.7
C23 C22 H22B 109.7
H22A C22 H22B 108.2
O22 C23 C22 112.3(8)
O22 C23 H23A 109.1
C22 C23 H23A 109.1
O22 C23 H23B 109.1
C22 C23 H23B 109.1
H23A C23 H23B 107.9
O22 C24 H24A 109.5
O22 C24 H24B 109.5
H24A C24 H24B 109.5
O22 C24 H24C 109.5
H24A C24 H24C 109.5
H24B C24 H24C 109.5
O31 C31 H31A 109.5
O31 C31 H31B 109.5
H31A C31 H31B 109.5
O31 C31 H31C 109.5
H31A C31 H31C 109.5
H31B C31 H31C 109.5
O31 C32 C33 109.6(8)
O31 C32 H32A 109.8
C33 C32 H32A 109.8
O31 C32 H32B 109.7
C33 C32 H32B 109.7
H32A C32 H32B 108.2
O32 C33 C32 109.1(6)
O32 C33 H33A 109.9
C32 C33 H33A 109.9
O32 C33 H33B 109.9
C32 C33 H33B 109.9
H33A C33 H33B 108.3
O32 C34 H34A 109.5
O32 C34 H34B 109.5
H34A C34 H34B 109.5
O32 C34 H34C 109.5
H34A C34 H34C 109.5
H34B C34 H34C 109.5

loop_
_geom_bond_atom_site_label_1
_geom_bond_atom_site_label_2
_geom_bond_distance
I1 Sr1 3.4138(7)
I2 Sr1 3.3832(6)
Sr1 O22 2.631(4)
Sr1 O31 2.637(5)
Sr1 O32 2.638(5)
Sr1 O11 2.646(4)
Sr1 O21 2.653(5)
Sr1 O12 2.656(4)
O11 C12 1.410(8)
O11 C11 1.439(8)
O12 C13 1.410(9)
O12 C14 1.454(9)
O21 C22 1.419(10)
O21 C21 1.441(9)
O22 C23 1.372(13)
O22 C24 1.409(11)
O31 C32 1.414(12)
O31 C31 1.422(10)
O32 C33 1.405(9)
O32 C34 1.405(10)
C11 H11A 0.9600
C11 H11B 0.9600
C11 H11C 0.9600
C12 C13 1.462(11)
C12 H12A 0.9700
C12 H12B 0.9700
C13 H13A 0.9700
C13 H13B 0.9700
C14 H14A 0.9600
C14 H14B 0.9600
C14 H14C 0.9600
C21 H21A 0.9600
C21 H21B 0.9600
C21 H21C 0.9600
C22 C23 1.459(14)
C22 H22A 0.9700
C22 H22B 0.9700
C23 H23A 0.9700
C23 H23B 0.9700
C24 H24A 0.9600
C24 H24B 0.9600
C24 H24C 0.9600
C31 H31A 0.9600
C31 H31B 0.9600
C31 H31C 0.9600
C32 C33 1.464(14)
C32 H32A 0.9700
C32 H32B 0.9700
C33 H33A 0.9700
C33 H33B 0.9700
C34 H34A 0.9600
C34 H34B 0.9600
C34 H34C 0.9600
